data_7715969
loop_
_publ_author_name
'Zi&#xf3;&#x142;kowska, Aleksandra'
'Prze&#x15b;niak-Welenc, Marta'
'Kruczy&#x144;ski, Tomasz'
'Gamer, Michael'
'Ponikiewski, &#x141;ukasz'

_publ_section_title
;
 From phosphanylphosphaalkenes to coordination copper and silver polymers
 containing P-P bonds.
;
_journal_issue 22
_journal_name_full 'Dalton transactions (Cambridge, England : 2003)'
_journal_page_first 9350
_journal_page_last 9357
_journal_paper_doi 10.1039/d4dt00987h
_journal_volume 53
_journal_year 2024
_chemical_formula_moiety 'C25 H33 Ag Cl P2 S'
_chemical_formula_sum 'C25 H33 Ag Cl P2 S'
_chemical_formula_weight 570.83
_space_group_IT_number 15
_space_group_name_Hall '-I 2ya'
_space_group_name_H-M_alt 'I 1 2/a 1'
_symmetry_cell_setting monoclinic
_symmetry_Int_Tables_number 15
_symmetry_space_group_name_Hall '-I 2ya'
_symmetry_space_group_name_H-M 'I 1 2/a 1'
_atom_sites_solution_hydrogens geom
_audit_conform_dict_location ftp://ftp.iucr.org/pub/cif_core.dic
_audit_conform_dict_name cif_core.dic
_audit_conform_dict_version 2.4.3
_audit_creation_date 2023-10-13T08:29:14-00:00
_audit_creation_method 'WinGX routine CIF_UPDATE'
_audit_update_record
;
2024-04-02 deposited with the CCDC.	2024-05-07 downloaded from the CCDC.
;
_cell_angle_alpha 90
_cell_angle_beta 98.632(5)
_cell_angle_gamma 90
_cell_formula_units_Z 8
_cell_length_a 29.1911(18)
_cell_length_b 9.7656(4)
_cell_length_c 18.4336(12)
_cell_measurement_reflns_used 7805
_cell_measurement_temperature 150(2)
_cell_measurement_theta_max 29.70
_cell_measurement_theta_min 3.06
_cell_measurement_wavelength 0.71073
_cell_volume 5195.3(5)
_computing_molecular_graphics 'Ortep for Windows (Farrugia, 2012)'
_computing_publication_material 'WinGX publication routines (Farrugia, 2012)'
_computing_structure_refinement 'SHELXL-2018/1 (Sheldrick, 2018)'
_diffrn_ambient_temperature 150(2)
_diffrn_detector 'EIGER2 1M CDTE'
_diffrn_detector_area_resol_mean 13.33
_diffrn_measured_fraction_theta_full 0.967
_diffrn_measured_fraction_theta_max 0.754
_diffrn_measurement_details ' 197 frames, detector distance = 40 mm'
_diffrn_measurement_device 'Eulerian 4-circle diffractometer'
_diffrn_measurement_device_type 'STOE STADIVARI'
_diffrn_measurement_method 'rotation method, \w scans'
_diffrn_radiation_collimation '1.2 0.6 mm diameter'
_diffrn_radiation_monochromator 'Graded multilayer mirror'
_diffrn_radiation_polarisn_norm 270
_diffrn_radiation_probe x-ray
_diffrn_radiation_type MoK\a
_diffrn_radiation_wavelength 0.71073
_diffrn_reflns_av_R_equivalents 0.0499
_diffrn_reflns_av_unetI/netI 0.1056
_diffrn_reflns_Laue_measured_fraction_full 0.967
_diffrn_reflns_Laue_measured_fraction_max 0.754
_diffrn_reflns_limit_h_max 36
_diffrn_reflns_limit_h_min -38
_diffrn_reflns_limit_k_max 12
_diffrn_reflns_limit_k_min -10
_diffrn_reflns_limit_l_max 25
_diffrn_reflns_limit_l_min -22
_diffrn_reflns_number 12385
_diffrn_reflns_point_group_measured_fraction_full 0.967
_diffrn_reflns_point_group_measured_fraction_max 0.754
_diffrn_reflns_theta_full 25.242
_diffrn_reflns_theta_max 29.91
_diffrn_reflns_theta_min 2.972
_diffrn_source Axo_Mo
_diffrn_source_current 0.830
_diffrn_source_power 0.050
_diffrn_source_voltage 60
_exptl_absorpt_coefficient_mu 1.093
_exptl_absorpt_correction_T_max 0.9985
_exptl_absorpt_correction_T_min 0.9947
_exptl_absorpt_correction_type integration
_exptl_absorpt_process_details
;
STOE X-Red32, absorption correction by Gaussian integration, analogous to
P. Coppens, "The Evaluation of Absorption and Extinction in Single-Crystal
Structure Analysis", published in
F. R. Ahmed (Editor), "Crystallographic Computing",
Munksgaard, Copenhagen (1970), 255 - 270
;
_exptl_crystal_colour colourless
_exptl_crystal_density_diffrn 1.46
_exptl_crystal_density_method 'not measured'
_exptl_crystal_description fragment
_exptl_crystal_F_000 2344
_exptl_crystal_size_max 0.042
_exptl_crystal_size_mid 0.034
_exptl_crystal_size_min 0.02
_refine_diff_density_max 1.591
_refine_diff_density_min -1.099
_refine_diff_density_rms 0.148
_refine_ls_extinction_method none
_refine_ls_goodness_of_fit_ref 1.032
_refine_ls_hydrogen_treatment constr
_refine_ls_matrix_type full
_refine_ls_number_constraints 0
_refine_ls_number_parameters 277
_refine_ls_number_reflns 5668
_refine_ls_number_restraints 0
_refine_ls_restrained_S_all 1.032
_refine_ls_R_factor_all 0.1439
_refine_ls_R_factor_gt 0.0644
_refine_ls_shift/su_max 0.001
_refine_ls_shift/su_mean 0
_refine_ls_structure_factor_coef Fsqd
_refine_ls_weighting_details 'w=1/[\s^2^(Fo^2^)+(0.1009P)^2^+1.7466P] where P=(Fo^2^+2Fc^2^)/3'
_refine_ls_weighting_scheme calc
_refine_ls_wR_factor_gt 0.1567
_refine_ls_wR_factor_ref 0.193
_reflns_Friedel_coverage 0
_reflns_number_gt 3104
_reflns_number_total 5668
_reflns_threshold_expression 'I > 2\s(I)'
_cod_data_source_file d4dt00987h2.cif
_cod_data_source_block poly_3c_Ag_RR
_cod_depositor_comments 'Adding full bibliography for 7715966--7715972.cif.'
_cod_original_sg_symbol_H-M 'I 2/a'
_cod_database_code 7715969

loop_
_symmetry_equiv_pos_as_xyz
'x, y, z'
'-x+1/2, y, -z'
'x+1/2, y+1/2, z+1/2'
'-x+1, y+1/2, -z+1/2'
'-x, -y, -z'
'x-1/2, -y, z'
'-x+1/2, -y+1/2, -z+1/2'
'x, -y+1/2, z+1/2'

loop_
_atom_site_label
_atom_site_type_symbol
_atom_site_fract_x
_atom_site_fract_y
_atom_site_fract_z
_atom_site_U_iso_or_equiv
_atom_site_adp_type
_atom_site_occupancy
_atom_site_site_symmetry_order
_atom_site_calc_flag
_atom_site_refinement_flags_posn
_atom_site_refinement_flags_adp
_atom_site_refinement_flags_occupancy
_atom_site_disorder_assembly
_atom_site_disorder_group
C1 C 0.6112(2) 0.7106(6) 0.7073(4) 0.0234(13) Uani 1 1 d . . . . .
H1 H 0.581504 0.687207 0.725209 0.028 Uiso 1 1 calc R U . . .
C2 C 0.5999(2) 0.7582(6) 0.6280(4) 0.0236(14) Uani 1 1 d . . . . .
C3 C 0.5534(2) 0.7909(7) 0.6004(4) 0.0304(16) Uani 1 1 d . . . . .
H3 H 0.530081 0.78035 0.630727 0.036 Uiso 1 1 calc R U . . .
C4 C 0.5417(3) 0.8386(7) 0.5286(4) 0.0402(18) Uani 1 1 d . . . . .
H4 H 0.510541 0.861481 0.510109 0.048 Uiso 1 1 calc R U . . .
C5 C 0.5753(3) 0.8521(7) 0.4852(4) 0.0405(18) Uani 1 1 d . . . . .
H5 H 0.567257 0.884174 0.436301 0.049 Uiso 1 1 calc R U . . .
C6 C 0.6197(3) 0.8205(7) 0.5108(4) 0.0367(17) Uani 1 1 d . . . . .
H6 H 0.642513 0.831262 0.479467 0.044 Uiso 1 1 calc R U . . .
C7 C 0.6329(2) 0.7730(6) 0.5813(4) 0.0276(15) Uani 1 1 d . . . . .
H7 H 0.664359 0.750461 0.597988 0.033 Uiso 1 1 calc R U . . .
C8 C 0.6374(2) 0.8121(6) 0.7607(4) 0.0285(15) Uani 1 1 d . . . . .
C9 C 0.6809(3) 0.8632(7) 0.7521(4) 0.0391(18) Uani 1 1 d . . . . .
H9 H 0.694048 0.83942 0.709639 0.047 Uiso 1 1 calc R U . . .
C10 C 0.7053(3) 0.9478(8) 0.8045(4) 0.0418(19) Uani 1 1 d . . . . .
H10 H 0.734774 0.981723 0.797475 0.05 Uiso 1 1 calc R U . . .
C11 C 0.6872(3) 0.9833(7) 0.8665(4) 0.0366(17) Uani 1 1 d . . . . .
H11 H 0.703916 1.040419 0.902952 0.044 Uiso 1 1 calc R U . . .
C12 C 0.6441(3) 0.9336(7) 0.8742(4) 0.0365(17) Uani 1 1 d . . . . .
H12 H 0.630645 0.959599 0.916035 0.044 Uiso 1 1 calc R U . . .
C13 C 0.6201(2) 0.8484(7) 0.8238(4) 0.0313(15) Uani 1 1 d . . . . .
H13 H 0.590948 0.813373 0.832147 0.038 Uiso 1 1 calc R U . . .
C14 C 0.5664(3) 0.2998(7) 0.7189(4) 0.0380(18) Uani 1 1 d . . . . .
C15 C 0.5431(3) 0.4132(8) 0.7595(5) 0.0423(19) Uani 1 1 d . . . . .
H15A H 0.521598 0.371302 0.788998 0.063 Uiso 1 1 calc R U . . .
H15B H 0.526101 0.475753 0.723545 0.063 Uiso 1 1 calc R U . . .
H15C H 0.56695 0.464339 0.791651 0.063 Uiso 1 1 calc R U . . .
C16 C 0.5931(3) 0.2030(8) 0.7730(4) 0.044(2) Uani 1 1 d . . . . .
H16A H 0.573312 0.17192 0.808146 0.066 Uiso 1 1 calc R U . . .
H16B H 0.620314 0.250197 0.799261 0.066 Uiso 1 1 calc R U . . .
H16C H 0.603252 0.123907 0.746758 0.066 Uiso 1 1 calc R U . . .
C17 C 0.5268(3) 0.2256(8) 0.6700(5) 0.055(2) Uani 1 1 d . . . . .
H17A H 0.539572 0.152771 0.642468 0.083 Uiso 1 1 calc R U . . .
H17B H 0.509872 0.291157 0.63556 0.083 Uiso 1 1 calc R U . . .
H17C H 0.505542 0.185756 0.70066 0.083 Uiso 1 1 calc R U . . .
C18 C 0.6449(3) 0.2845(6) 0.6195(4) 0.0336(17) Uani 1 1 d . . . . .
C19 C 0.6857(3) 0.2420(8) 0.6791(4) 0.046(2) Uani 1 1 d . . . . .
H19A H 0.707628 0.185521 0.656767 0.07 Uiso 1 1 calc R U . . .
H19B H 0.673828 0.189455 0.717525 0.07 Uiso 1 1 calc R U . . .
H19C H 0.701591 0.324193 0.700616 0.07 Uiso 1 1 calc R U . . .
C20 C 0.6203(4) 0.1563(8) 0.5834(5) 0.058(3) Uani 1 1 d . . . . .
H20A H 0.593494 0.184326 0.547999 0.087 Uiso 1 1 calc R U . . .
H20B H 0.609972 0.098435 0.621205 0.087 Uiso 1 1 calc R U . . .
H20C H 0.641933 0.10462 0.557933 0.087 Uiso 1 1 calc R U . . .
C21 C 0.6635(3) 0.3678(8) 0.5600(5) 0.047(2) Uani 1 1 d . . . . .
H21A H 0.688507 0.31678 0.542128 0.07 Uiso 1 1 calc R U . . .
H21B H 0.675481 0.455573 0.58044 0.07 Uiso 1 1 calc R U . . .
H21C H 0.63847 0.384253 0.519185 0.07 Uiso 1 1 calc R U . . .
C22 C 0.7207(3) 0.5504(11) 0.8438(5) 0.055(2) Uani 1 1 d . . . . .
H22A H 0.739514 0.484409 0.820001 0.066 Uiso 1 1 calc R U . . .
H22B H 0.725498 0.642918 0.824229 0.066 Uiso 1 1 calc R U . . .
C23 C 0.7354(2) 0.5484(9) 0.9259(4) 0.0418(19) Uani 1 1 d . . . . .
C24 C 0.7422(3) 0.4219(9) 0.9627(4) 0.0432(18) Uani 1 1 d . . . . .
H24 H 0.73627 0.338253 0.936662 0.052 Uiso 1 1 calc R U . . .
C25 C 0.7432(3) 0.6642(9) 0.9641(5) 0.054(2) Uani 1 1 d . . . . .
H25 H 0.738782 0.749255 0.939058 0.065 Uiso 1 1 calc R U . . .
Ag1 Ag 0.54809(2) 0.49262(6) 0.55972(3) 0.0383(2) Uani 1 1 d . . . . .
Cl1 Cl 0.53729(6) 0.4643(2) 0.42430(11) 0.0456(5) Uani 1 1 d . . . . .
P1 P 0.64796(6) 0.55040(16) 0.71140(10) 0.0252(4) Uani 1 1 d . . . . .
P2 P 0.60042(6) 0.39489(16) 0.65519(10) 0.0257(4) Uani 1 1 d . . . . .
S1 S 0.65839(6) 0.50307(17) 0.82430(9) 0.0313(4) Uani 1 1 d . . . . .

loop_
_atom_site_aniso_label
_atom_site_aniso_U_11
_atom_site_aniso_U_22
_atom_site_aniso_U_33
_atom_site_aniso_U_23
_atom_site_aniso_U_13
_atom_site_aniso_U_12
C1 0.027(3) 0.023(3) 0.019(4) 0.003(3) 0.002(3) -0.002(2)
C2 0.034(3) 0.012(3) 0.025(4) -0.007(3) 0.007(3) -0.003(2)
C3 0.034(4) 0.027(4) 0.032(4) -0.008(3) 0.009(3) -0.002(3)
C4 0.040(4) 0.030(4) 0.044(5) 0.001(3) -0.013(4) 0.006(3)
C5 0.064(5) 0.033(4) 0.021(4) 0.000(3) -0.005(4) -0.006(3)
C6 0.054(5) 0.029(4) 0.027(4) -0.003(3) 0.007(4) -0.008(3)
C7 0.036(4) 0.020(3) 0.027(4) 0.000(3) 0.007(3) 0.001(3)
C8 0.037(4) 0.018(3) 0.029(4) 0.006(3) -0.001(3) -0.004(3)
C9 0.041(4) 0.040(4) 0.038(5) -0.005(3) 0.013(4) -0.010(3)
C10 0.050(4) 0.036(4) 0.040(5) -0.005(4) 0.007(4) -0.023(3)
C11 0.049(4) 0.025(4) 0.034(4) -0.007(3) -0.002(3) -0.009(3)
C12 0.051(4) 0.029(4) 0.030(4) -0.006(3) 0.007(3) 0.008(3)
C13 0.039(4) 0.026(4) 0.028(4) 0.000(3) 0.002(3) 0.003(3)
C14 0.051(4) 0.030(4) 0.037(5) 0.002(3) 0.021(4) -0.009(3)
C15 0.045(4) 0.042(4) 0.044(5) -0.001(4) 0.018(4) -0.009(3)
C16 0.063(5) 0.033(4) 0.037(5) 0.017(3) 0.014(4) -0.006(3)
C17 0.066(6) 0.042(5) 0.059(6) -0.006(4) 0.013(5) -0.031(4)
C18 0.050(4) 0.018(3) 0.035(5) -0.006(3) 0.013(4) 0.004(3)
C19 0.060(5) 0.043(5) 0.041(5) 0.017(4) 0.022(4) 0.026(4)
C20 0.094(7) 0.030(4) 0.057(6) -0.017(4) 0.031(6) 0.000(4)
C21 0.064(5) 0.039(4) 0.044(5) 0.007(4) 0.032(4) 0.020(4)
C22 0.030(4) 0.091(7) 0.042(5) 0.019(5) -0.005(3) 0.008(4)
C23 0.021(3) 0.064(5) 0.037(5) 0.011(4) -0.005(3) 0.008(3)
C24 0.037(4) 0.060(5) 0.033(4) -0.014(4) 0.006(3) 0.005(4)
C25 0.035(4) 0.054(5) 0.070(6) 0.007(5) -0.001(4) 0.006(4)
Ag1 0.0400(3) 0.0386(3) 0.0345(4) 0.0020(3) 0.0001(2) -0.0069(2)
Cl1 0.0393(9) 0.0649(13) 0.0340(11) -0.0065(9) 0.0095(8) -0.0073(8)
P1 0.0305(8) 0.0216(8) 0.0228(9) 0.0022(7) 0.0014(7) 0.0019(6)
P2 0.0368(9) 0.0164(8) 0.0258(10) -0.0003(7) 0.0107(8) -0.0029(6)
S1 0.0348(8) 0.0339(9) 0.0239(9) 0.0037(8) 0.0004(7) 0.0025(7)

loop_
_atom_type_symbol
_atom_type_description
_atom_type_scat_dispersion_real
_atom_type_scat_dispersion_imag
_atom_type_scat_source
C C 0.0033 0.0016 'International Tables Vol C Tables 4.2.6.8 and 6.1.1.4'
H H 0 0 'International Tables Vol C Tables 4.2.6.8 and 6.1.1.4'
Ag Ag -0.8971 1.1015 'International Tables Vol C Tables 4.2.6.8 and 6.1.1.4'
Cl Cl 0.1484 0.1585 'International Tables Vol C Tables 4.2.6.8 and 6.1.1.4'
P P 0.1023 0.0942 'International Tables Vol C Tables 4.2.6.8 and 6.1.1.4'
S S 0.1246 0.1234 'International Tables Vol C Tables 4.2.6.8 and 6.1.1.4'

loop_
_exptl_crystal_face_index_h
_exptl_crystal_face_index_k
_exptl_crystal_face_index_l
_exptl_crystal_face_perp_dist
1 0 -1 0.0220
-1 0 1 0.0200
-3 -7 -1 0.0280
-2 5 5 0.0170
-10 -1 -3 0.0050
10 1 4 0.0150
1 1 -2 0.0280
0 -3 8 0.0360
3 -2 -2 0.0290

loop_
_geom_angle_atom_site_label_1
_geom_angle_atom_site_label_2
_geom_angle_atom_site_label_3
_geom_angle
_geom_angle_site_symmetry_1
_geom_angle_site_symmetry_3
_geom_angle_publ_flag
C8 C1 C2 116.0(5) . . ?
C8 C1 P1 106.7(4) . . ?
C2 C1 P1 109.3(4) . . ?
C8 C1 H1 108.2 . . ?
C2 C1 H1 108.2 . . ?
P1 C1 H1 108.2 . . ?
C7 C2 C3 118.1(6) . . ?
C7 C2 C1 123.7(6) . . ?
C3 C2 C1 118.2(5) . . ?
C4 C3 C2 120.1(6) . . ?
C4 C3 H3 120 . . ?
C2 C3 H3 120 . . ?
C5 C4 C3 119.6(7) . . ?
C5 C4 H4 120.2 . . ?
C3 C4 H4 120.2 . . ?
C6 C5 C4 120.8(7) . . ?
C6 C5 H5 119.6 . . ?
C4 C5 H5 119.6 . . ?
C5 C6 C7 121.6(7) . . ?
C5 C6 H6 119.2 . . ?
C7 C6 H6 119.2 . . ?
C6 C7 C2 119.8(7) . . ?
C6 C7 H7 120.1 . . ?
C2 C7 H7 120.1 . . ?
C13 C8 C9 117.3(6) . . ?
C13 C8 C1 120.1(6) . . ?
C9 C8 C1 122.5(6) . . ?
C10 C9 C8 121.0(7) . . ?
C10 C9 H9 119.5 . . ?
C8 C9 H9 119.5 . . ?
C11 C10 C9 120.7(7) . . ?
C11 C10 H10 119.6 . . ?
C9 C10 H10 119.6 . . ?
C10 C11 C12 117.9(7) . . ?
C10 C11 H11 121 . . ?
C12 C11 H11 121 . . ?
C13 C12 C11 122.0(7) . . ?
C13 C12 H12 119 . . ?
C11 C12 H12 119 . . ?
C12 C13 C8 121.0(7) . . ?
C12 C13 H13 119.5 . . ?
C8 C13 H13 119.5 . . ?
C16 C14 C17 111.3(6) . . ?
C16 C14 C15 110.5(7) . . ?
C17 C14 C15 105.9(6) . . ?
C16 C14 P2 116.8(5) . . ?
C17 C14 P2 106.6(5) . . ?
C15 C14 P2 105.0(5) . . ?
C14 C15 H15A 109.5 . . ?
C14 C15 H15B 109.5 . . ?
H15A C15 H15B 109.5 . . ?
C14 C15 H15C 109.5 . . ?
H15A C15 H15C 109.5 . . ?
H15B C15 H15C 109.5 . . ?
C14 C16 H16A 109.5 . . ?
C14 C16 H16B 109.5 . . ?
H16A C16 H16B 109.5 . . ?
C14 C16 H16C 109.5 . . ?
H16A C16 H16C 109.5 . . ?
H16B C16 H16C 109.5 . . ?
C14 C17 H17A 109.5 . . ?
C14 C17 H17B 109.5 . . ?
H17A C17 H17B 109.5 . . ?
C14 C17 H17C 109.5 . . ?
H17A C17 H17C 109.5 . . ?
H17B C17 H17C 109.5 . . ?
C21 C18 C20 108.3(7) . . ?
C21 C18 C19 109.4(6) . . ?
C20 C18 C19 110.3(6) . . ?
C21 C18 P2 106.5(4) . . ?
C20 C18 P2 108.4(5) . . ?
C19 C18 P2 113.8(5) . . ?
C18 C19 H19A 109.5 . . ?
C18 C19 H19B 109.5 . . ?
H19A C19 H19B 109.5 . . ?
C18 C19 H19C 109.5 . . ?
H19A C19 H19C 109.5 . . ?
H19B C19 H19C 109.5 . . ?
C18 C20 H20A 109.5 . . ?
C18 C20 H20B 109.5 . . ?
H20A C20 H20B 109.5 . . ?
C18 C20 H20C 109.5 . . ?
H20A C20 H20C 109.5 . . ?
H20B C20 H20C 109.5 . . ?
C18 C21 H21A 109.5 . . ?
C18 C21 H21B 109.5 . . ?
H21A C21 H21B 109.5 . . ?
C18 C21 H21C 109.5 . . ?
H21A C21 H21C 109.5 . . ?
H21B C21 H21C 109.5 . . ?
C23 C22 S1 108.2(5) . . ?
C23 C22 H22A 110.1 . . ?
S1 C22 H22A 110.1 . . ?
C23 C22 H22B 110.1 . . ?
S1 C22 H22B 110.1 . . ?
H22A C22 H22B 108.4 . . ?
C25 C23 C24 119.3(8) . . ?
C25 C23 C22 121.2(8) . . ?
C24 C23 C22 119.5(8) . . ?
C24 C24 C23 118.7(5) 2_657 . ?
C24 C24 H24 120.6 2_657 . ?
C23 C24 H24 120.6 . . ?
C25 C25 C23 122.0(5) 2_657 . ?
C25 C25 H25 119 2_657 . ?
C23 C25 H25 119 . . ?
P2 Ag1 Cl1 132.60(7) . . ?
P2 Ag1 Cl1 120.60(6) . 5_666 ?
Cl1 Ag1 Cl1 98.82(6) . 5_666 ?
P2 Ag1 Ag1 155.30(5) . 5_666 ?
Cl1 Ag1 Ag1 50.77(5) . 5_666 ?
Cl1 Ag1 Ag1 48.05(5) 5_666 5_666 ?
Ag1 Cl1 Ag1 81.18(6) . 5_666 ?
C1 P1 S1 102.6(2) . . ?
C1 P1 P2 103.8(2) . . ?
S1 P1 P2 107.45(9) . . ?
C18 P2 C14 113.0(3) . . ?
C18 P2 P1 98.1(2) . . ?
C14 P2 P1 113.4(3) . . ?
C18 P2 Ag1 112.1(2) . . ?
C14 P2 Ag1 108.7(3) . . ?
P1 P2 Ag1 111.34(8) . . ?
C22 S1 P1 97.4(3) . . ?

loop_
_geom_bond_atom_site_label_1
_geom_bond_atom_site_label_2
_geom_bond_distance
_geom_bond_site_symmetry_2
_geom_bond_publ_flag
C1 C8 1.519(9) . ?
C1 C2 1.523(9) . ?
C1 P1 1.892(6) . ?
C1 H1 1 . ?
C2 C7 1.391(9) . ?
C2 C3 1.412(9) . ?
C3 C4 1.397(11) . ?
C3 H3 0.95 . ?
C4 C5 1.359(11) . ?
C4 H4 0.95 . ?
C5 C6 1.348(11) . ?
C5 H5 0.95 . ?
C6 C7 1.380(10) . ?
C6 H6 0.95 . ?
C7 H7 0.95 . ?
C8 C13 1.383(9) . ?
C8 C9 1.397(9) . ?
C9 C10 1.383(10) . ?
C9 H9 0.95 . ?
C10 C11 1.374(10) . ?
C10 H10 0.95 . ?
C11 C12 1.376(10) . ?
C11 H11 0.95 . ?
C12 C13 1.360(10) . ?
C12 H12 0.95 . ?
C13 H13 0.95 . ?
C14 C16 1.504(11) . ?
C14 C17 1.538(11) . ?
C14 C15 1.549(10) . ?
C14 P2 1.892(7) . ?
C15 H15A 0.98 . ?
C15 H15B 0.98 . ?
C15 H15C 0.98 . ?
C16 H16A 0.98 . ?
C16 H16B 0.98 . ?
C16 H16C 0.98 . ?
C17 H17A 0.98 . ?
C17 H17B 0.98 . ?
C17 H17C 0.98 . ?
C18 C21 1.529(10) . ?
C18 C20 1.544(11) . ?
C18 C19 1.552(11) . ?
C18 P2 1.881(6) . ?
C19 H19A 0.98 . ?
C19 H19B 0.98 . ?
C19 H19C 0.98 . ?
C20 H20A 0.98 . ?
C20 H20B 0.98 . ?
C20 H20C 0.98 . ?
C21 H21A 0.98 . ?
C21 H21B 0.98 . ?
C21 H21C 0.98 . ?
C22 C23 1.510(12) . ?
C22 S1 1.860(8) . ?
C22 H22A 0.99 . ?
C22 H22B 0.99 . ?
C23 C25 1.334(12) . ?
C23 C24 1.408(12) . ?
C24 C24 1.384(16) 2_657 ?
C24 H24 0.95 . ?
C25 C25 1.323(19) 2_657 ?
C25 H25 0.95 . ?
Ag1 P2 2.3526(19) . ?
Ag1 Cl1 2.484(2) . ?
Ag1 Cl1 2.5876(19) 5_666 ?
Ag1 Ag1 3.3008(11) 5_666 ?
P1 S1 2.109(2) . ?
P1 P2 2.208(2) . ?

loop_
_geom_torsion_atom_site_label_1
_geom_torsion_atom_site_label_2
_geom_torsion_atom_site_label_3
_geom_torsion_atom_site_label_4
_geom_torsion
_geom_torsion_site_symmetry_1
_geom_torsion_site_symmetry_2
_geom_torsion_site_symmetry_3
_geom_torsion_site_symmetry_4
_geom_torsion_publ_flag
C8 C1 C2 C7 71.5(8) . . . . ?
P1 C1 C2 C7 -49.2(7) . . . . ?
C8 C1 C2 C3 -107.7(7) . . . . ?
P1 C1 C2 C3 131.7(5) . . . . ?
C7 C2 C3 C4 -1.0(9) . . . . ?
C1 C2 C3 C4 178.2(6) . . . . ?
C2 C3 C4 C5 0.7(10) . . . . ?
C3 C4 C5 C6 -0.3(11) . . . . ?
C4 C5 C6 C7 0.3(11) . . . . ?
C5 C6 C7 C2 -0.7(10) . . . . ?
C3 C2 C7 C6 1.0(9) . . . . ?
C1 C2 C7 C6 -178.1(6) . . . . ?
C2 C1 C8 C13 125.9(6) . . . . ?
P1 C1 C8 C13 -112.1(6) . . . . ?
C2 C1 C8 C9 -59.6(9) . . . . ?
P1 C1 C8 C9 62.4(7) . . . . ?
C13 C8 C9 C10 -0.7(11) . . . . ?
C1 C8 C9 C10 -175.3(7) . . . . ?
C8 C9 C10 C11 0.2(12) . . . . ?
C9 C10 C11 C12 -0.8(12) . . . . ?
C10 C11 C12 C13 2.0(11) . . . . ?
C11 C12 C13 C8 -2.5(11) . . . . ?
C9 C8 C13 C12 1.8(10) . . . . ?
C1 C8 C13 C12 176.6(7) . . . . ?
S1 C22 C23 C25 -106.8(8) . . . . ?
S1 C22 C23 C24 74.9(8) . . . . ?
C25 C23 C24 C24 -1.3(12) . . . 2_657 ?
C22 C23 C24 C24 177.0(8) . . . 2_657 ?
C24 C23 C25 C25 -0.5(14) . . . 2_657 ?
C22 C23 C25 C25 -178.8(9) . . . 2_657 ?
C8 C1 P1 S1 54.5(4) . . . . ?
C2 C1 P1 S1 -179.3(4) . . . . ?
C8 C1 P1 P2 166.3(4) . . . . ?
C2 C1 P1 P2 -67.6(4) . . . . ?
C21 C18 P2 C14 170.9(6) . . . . ?
C20 C18 P2 C14 54.6(7) . . . . ?
C19 C18 P2 C14 -68.5(6) . . . . ?
C21 C18 P2 P1 -69.4(6) . . . . ?
C20 C18 P2 P1 174.3(5) . . . . ?
C19 C18 P2 P1 51.3(5) . . . . ?
C21 C18 P2 Ag1 47.6(6) . . . . ?
C20 C18 P2 Ag1 -68.7(6) . . . . ?
C19 C18 P2 Ag1 168.3(4) . . . . ?
C16 C14 P2 C18 40.9(7) . . . . ?
C17 C14 P2 C18 -84.2(6) . . . . ?
C15 C14 P2 C18 163.7(5) . . . . ?
C16 C14 P2 P1 -69.6(6) . . . . ?
C17 C14 P2 P1 165.3(5) . . . . ?
C15 C14 P2 P1 53.2(6) . . . . ?
C16 C14 P2 Ag1 165.9(5) . . . . ?
C17 C14 P2 Ag1 40.8(6) . . . . ?
C15 C14 P2 Ag1 -71.2(5) . . . . ?
C23 C22 S1 P1 170.5(6) . . . . ?
